data_7016701
loop_
_publ_author_name
'Gamelas, Carla A.'
'Bandeira, Nuno A. G.'
'Pereira, Cl\'audia C L'
'Calhorda, Maria Jos\'e'
'Herdtweck, Eberhardt'
'Machuqueiro, Miguel'
'Rom\~ao, Carlos C'
'Veiros, Lu\'is F'

_publ_section_title
;
 Indenyl ring slippage in crown thioether complexes [IndMo(CO)(2)L](+)
 and C-S activation of trithiacyclononane: Experimental and theoretical
 studies.
;
_journal_issue 40
_journal_name_full 'Dalton transactions (Cambridge, England : 2003)'
_journal_page_first 10513
_journal_page_last 10525
_journal_paper_doi 10.1039/c1dt10607d
_journal_volume 40
_journal_year 2011
_chemical_formula_moiety 'C14 H13 Mo O2 S3, B F4, 0.185(H2 O)'
_chemical_formula_sum 'C14 H13.37 B F4 Mo O2.185 S3'
_chemical_formula_weight 495.54
_chemical_name_systematic ?
_space_group_IT_number 2
_symmetry_cell_setting triclinic
_symmetry_space_group_name_Hall '-P 1'
_symmetry_space_group_name_H-M 'P -1'
_atom_sites_solution_hydrogens difmap
_atom_sites_solution_primary direct
_atom_sites_solution_secondary difmap
_cell_angle_alpha 96.8789(8)
_cell_angle_beta 102.5955(7)
_cell_angle_gamma 98.2379(8)
_cell_formula_units_Z 2
_cell_length_a 7.5840(1)
_cell_length_b 9.8657(2)
_cell_length_c 12.4253(2)
_cell_measurement_reflns_used 3174
_cell_measurement_temperature 173(1)
_cell_measurement_theta_max 25.36
_cell_measurement_theta_min 2.11
_cell_volume 886.90(3)
_computing_cell_refinement 'DENZO (Nonius, 2001b)'
_computing_data_collection 'Kappa-CCD Control Software (Nonius, 2001a)'
_computing_data_reduction 'DENZO (Nonius, 2001b)'
_computing_molecular_graphics 'PLATON (Spek, 2010)'
_computing_publication_material 'PLATON (Spek, 2010)'
_computing_structure_refinement 'SHELXL97 (Sheldrick, 1998)'
_computing_structure_solution 'SIR92 (Altomare, 1994)'
_diffrn_ambient_temperature 173(1)
_diffrn_detector ' CCD plate '
_diffrn_detector_area_resol_mean 18
_diffrn_measured_fraction_theta_full 0.996
_diffrn_measured_fraction_theta_max 0.996
_diffrn_measurement_device ' \k-geometry diffractometer '
_diffrn_measurement_device_type ' Nonius \k-CCD diffractometer'
_diffrn_measurement_method ' phi- and omega-rotation '
_diffrn_radiation_monochromator graphite
_diffrn_radiation_source 'NONIUS FR 591 rotating anode'
_diffrn_radiation_type 'Mo K\a'
_diffrn_radiation_wavelength 0.71073
_diffrn_reflns_av_R_equivalents 0.032
_diffrn_reflns_av_sigmaI/netI 0.0261
_diffrn_reflns_limit_h_max 9
_diffrn_reflns_limit_h_min -9
_diffrn_reflns_limit_k_max 11
_diffrn_reflns_limit_k_min -11
_diffrn_reflns_limit_l_max 14
_diffrn_reflns_limit_l_min -14
_diffrn_reflns_number 17320
_diffrn_reflns_theta_full 25.36
_diffrn_reflns_theta_max 25.36
_diffrn_reflns_theta_min 2.11
_diffrn_standards_decay_% 0
_exptl_absorpt_coefficient_mu 1.139
_exptl_absorpt_correction_T_max 0.965
_exptl_absorpt_correction_T_min 0.725
_exptl_absorpt_correction_type multi-scan
_exptl_absorpt_process_details '(applied during the scaling procedure; Nonius, 2001b)'
_exptl_crystal_colour orange
_exptl_crystal_density_diffrn 1.856
_exptl_crystal_density_meas ?
_exptl_crystal_density_method none
_exptl_crystal_description fragment
_exptl_crystal_F_000 492
_exptl_crystal_size_max 0.33
_exptl_crystal_size_mid 0.13
_exptl_crystal_size_min 0.05
_refine_diff_density_max 0.481
_refine_diff_density_min -0.361
_refine_diff_density_rms 0.057
_refine_ls_goodness_of_fit_ref 1.064
_refine_ls_hydrogen_treatment refall
_refine_ls_matrix_type full
_refine_ls_number_parameters 283
_refine_ls_number_reflns 3221
_refine_ls_number_restraints 0
_refine_ls_restrained_S_all 1.064
_refine_ls_R_factor_all 0.0242
_refine_ls_R_factor_gt 0.0202
_refine_ls_shift/su_max 0.001
_refine_ls_shift/su_mean 0.000
_refine_ls_structure_factor_coef Fsqd
_refine_ls_weighting_details 'w=1/[\s^2^(Fo^2^)+(Fo^2^)+(0.0033P)^2^+0.7138P] where P=(Fo^2^+2Fc^2^)/3'
_refine_ls_weighting_scheme sigma
_refine_ls_wR_factor_gt 0.0414
_refine_ls_wR_factor_ref 0.0429
_reflns_number_gt 2937
_reflns_number_total 3221
_reflns_threshold_expression I>2\s(I)
_cod_data_source_file c1dt10607d.txt
_cod_data_source_block compound_2
_cod_depositor_comments
;
The following automatic conversions were performed:

'_symmetry_cell_setting' value 'Triclinic' changed to 'triclinic'
according to /home/saulius/struct/CIF-dictionaries/cif_core.dic
dictionary named 'cif_core.dic' version 2.4.1 from 2010-06-29.

Automatic conversion script
Id: cif_fix_values 1715 2011-07-08 13:25:40Z adriana 

The following automatic conversions were performed:

'_exptl_crystal_density_meas' value 'none' was changed to '?' - the
value is perceived as not measured.

Automatic conversion script
Id: cif_fix_values 3008 2015-01-20 13:52:24Z robertas 
;
_cod_original_formula_sum 'C14 H13.37 B1 F4 Mo1 O2.185 S3'
_cod_database_code 7016701

loop_
_symmetry_equiv_pos_as_xyz
x,y,z
-x,-y,-z

loop_
_atom_site_aniso_label
_atom_site_aniso_U_11
_atom_site_aniso_U_22
_atom_site_aniso_U_33
_atom_site_aniso_U_23
_atom_site_aniso_U_13
_atom_site_aniso_U_12
Mo 0.0165(1) 0.0162(1) 0.0227(1) 0.0067(1) 0.0075(1) 0.0056(1)
S1 0.0163(3) 0.0192(3) 0.0243(3) 0.0056(2) 0.0065(2) 0.0042(2)
S2 0.0192(3) 0.0188(3) 0.0270(3) 0.0047(2) 0.0014(2) 0.0030(2)
S3 0.0239(3) 0.0301(3) 0.0297(3) 0.0155(2) 0.0073(2) 0.0068(2)
O1 0.0308(9) 0.0368(10) 0.0460(10) 0.0141(8) 0.0231(8) 0.0058(8)
O2 0.0352(10) 0.0441(10) 0.0313(10) -0.0092(8) 0.0085(8) 0.0024(8)
C1 0.0204(11) 0.0192(11) 0.0319(12) 0.0042(9) 0.0058(10) 0.0059(9)
C2 0.0206(11) 0.0216(11) 0.0352(14) 0.0045(10) 0.0141(10) 0.0056(9)
C3 0.0241(12) 0.0217(11) 0.0249(12) 0.0042(9) 0.0076(9) 0.0094(10)
C4 0.0229(12) 0.0213(12) 0.0389(14) 0.0135(10) 0.0064(11) 0.0027(10)
C5 0.0178(11) 0.0257(12) 0.0275(12) 0.0083(10) 0.0036(10) 0.0072(10)
C11 0.0432(15) 0.0158(11) 0.0348(13) 0.0111(10) 0.0171(12) 0.0095(11)
C12 0.0443(15) 0.0305(13) 0.0392(15) 0.0195(11) 0.0214(12) 0.0260(12)
C13 0.0203(13) 0.0416(15) 0.0436(15) 0.0239(12) 0.0086(11) 0.0155(11)
C13A 0.0271(12) 0.0286(12) 0.0267(12) 0.0161(10) 0.0057(10) 0.0122(10)
C14 0.0334(14) 0.0363(14) 0.0274(13) 0.0136(11) -0.0038(11) 0.0048(12)
C15 0.0545(17) 0.0331(14) 0.0197(12) 0.0077(11) 0.0080(12) 0.0140(13)
C16 0.0429(15) 0.0328(14) 0.0308(13) 0.0149(11) 0.0212(12) 0.0131(12)
C17 0.0328(13) 0.0243(12) 0.0333(13) 0.0134(10) 0.0140(11) 0.0041(11)
C17A 0.0338(12) 0.0171(11) 0.0259(12) 0.0138(9) 0.0116(10) 0.0092(10)
F1 0.0484(9) 0.0385(9) 0.0811(12) 0.0001(8) 0.0412(9) -0.0011(7)
F2 0.0446(9) 0.0465(9) 0.0590(10) 0.0072(7) 0.0116(8) 0.0280(7)
F3 0.0294(7) 0.0327(8) 0.0522(9) 0.0061(7) 0.0119(7) -0.0001(6)
F4 0.0600(11) 0.0607(11) 0.0519(10) -0.0096(8) -0.0212(8) 0.0179(9)
B 0.0224(13) 0.0280(14) 0.0349(15) -0.0016(11) 0.0059(12) 0.0066(11)

loop_
_atom_site_label
_atom_site_type_symbol
_atom_site_thermal_displace_type
_atom_site_fract_x
_atom_site_fract_y
_atom_site_fract_z
_atom_site_occupancy
_atom_site_U_iso_or_equiv
_atom_site_calc_flag
Mo Mo Uani 0.10000(2) 0.34437(2) 0.30219(1) 1.000 0.0174(1) .
S1 S Uani 0.39850(7) 0.25248(5) 0.30896(4) 1.000 0.0194(2) .
S2 S Uani 0.04397(7) 0.08600(5) 0.21699(4) 1.000 0.0223(2) .
S3 S Uani 0.23035(7) 0.07147(6) 0.45943(5) 1.000 0.0266(2) .
O1 O Uani -0.1498(2) 0.25245(17) 0.45815(14) 1.000 0.0351(6) .
O2 O Uani 0.3164(2) 0.47374(18) 0.54433(14) 1.000 0.0385(6) .
C1 C Uani -0.0603(3) 0.2815(2) 0.39765(18) 1.000 0.0236(7) .
C2 C Uani 0.2375(3) 0.4275(2) 0.45453(19) 1.000 0.0244(7) .
C3 C Uani 0.2739(3) 0.1172(2) 0.19561(19) 1.000 0.0227(7) .
C4 C Uani 0.0927(3) -0.0191(2) 0.3285(2) 1.000 0.0272(7) .
C5 C Uani 0.4325(3) 0.1462(2) 0.42044(19) 1.000 0.0233(7) .
C11 C Uani 0.1429(4) 0.5625(2) 0.2576(2) 1.000 0.0290(8) .
C12 C Uani -0.0406(4) 0.5288(3) 0.2668(2) 1.000 0.0330(8) .
C13 C Uani -0.1313(3) 0.4155(3) 0.1840(2) 1.000 0.0325(8) .
C13A C Uani -0.0093(3) 0.3851(2) 0.11360(18) 1.000 0.0258(7) .
C14 C Uani -0.0285(4) 0.2892(3) 0.0155(2) 1.000 0.0335(8) .
C15 C Uani 0.1173(4) 0.2872(3) -0.0316(2) 1.000 0.0350(8) .
C16 C Uani 0.2874(4) 0.3747(2) 0.0165(2) 1.000 0.0321(8) .
C17 C Uani 0.3130(3) 0.4671(2) 0.1115(2) 1.000 0.0285(7) .
C17A C Uani 0.1621(3) 0.4766(2) 0.16043(17) 1.000 0.0235(7) .
F1 F Uani 0.4577(2) 0.83051(15) 0.30921(14) 1.000 0.0536(6) .
F2 F Uani 0.6918(2) 0.75463(15) 0.24791(13) 1.000 0.0482(5) .
F3 F Uani 0.66148(18) 0.98054(14) 0.25521(12) 1.000 0.0384(5) .
F4 F Uani 0.4611(2) 0.81590(18) 0.12770(13) 1.000 0.0638(6) .
B B Uani 0.5693(4) 0.8444(3) 0.2347(2) 1.000 0.0289(8) .
O31 O Uiso 0.5767(17) 0.1333(13) 0.0757(10) 0.185(6) 0.075(5) .
H31 H Uiso 0.330(3) 0.036(2) 0.1926(16) 1.000 0.020(5) .
H32 H Uiso 0.269(3) 0.154(2) 0.1297(18) 1.000 0.020(6) .
H41 H Uiso -0.020(3) -0.054(2) 0.3413(18) 1.000 0.029(6) .
H42 H Uiso 0.147(3) -0.091(2) 0.2996(18) 1.000 0.029(6) .
H51 H Uiso 0.499(3) 0.078(2) 0.3983(18) 1.000 0.029(6) .
H52 H Uiso 0.508(3) 0.210(2) 0.4852(18) 1.000 0.023(6) .
H111 H Uiso 0.231(3) 0.632(2) 0.2999(18) 1.000 0.026(6) .
H121 H Uiso -0.091(3) 0.573(3) 0.318(2) 1.000 0.037(7) .
H131 H Uiso -0.246(3) 0.372(2) 0.1700(18) 1.000 0.024(6) .
H141 H Uiso -0.139(3) 0.233(2) -0.0129(19) 1.000 0.028(6) .
H151 H Uiso 0.106(3) 0.226(3) -0.097(2) 1.000 0.043(7) .
H161 H Uiso 0.383(3) 0.363(3) -0.017(2) 1.000 0.040(7) .
H171 H Uiso 0.422(3) 0.527(2) 0.1435(18) 1.000 0.026(6) .
H1 H Uiso 0.53390 0.13380 0.00750 0.185(6) 0.1120 calc
H2 H Uiso 0.62880 0.06400 0.08210 0.185(6) 0.1120 calc

loop_
_atom_type_symbol
_atom_type_description
_atom_type_scat_dispersion_real
_atom_type_scat_dispersion_imag
_atom_type_scat_source
S S 0.1246 0.1234 'International Tables Vol C Tables 4.2.6.8 and 6.1.1.4'
O O 0.0106 0.0060 'International Tables Vol C Tables 4.2.6.8 and 6.1.1.4'
Mo Mo -1.6832 0.6857 'International Tables Vol C Tables 4.2.6.8 and 6.1.1.4'
F F 0.0171 0.0103 'International Tables Vol C Tables 4.2.6.8 and 6.1.1.4'
B B 0.0013 0.0007 'International Tables Vol C Tables 4.2.6.8 and 6.1.1.4'
H H 0.0000 0.0000 'International Tables Vol C Tables 4.2.6.8 and 6.1.1.4'
C C 0.0033 0.0016 'International Tables Vol C Tables 4.2.6.8 and 6.1.1.4'

loop_
_geom_angle_atom_site_label_1
_geom_angle_atom_site_label_2
_geom_angle_atom_site_label_3
_geom_angle
_geom_angle_publ_flag
S1 Mo S2 67.86(2) yes
S1 Mo C1 119.68(6) yes
S1 Mo C2 79.76(7) yes
S1 Mo C11 107.34(8) yes
S1 Mo C12 143.51(8) yes
S1 Mo C13 142.35(6) yes
S1 Mo C13A 106.69(6) yes
S1 Mo C17A 89.72(6) yes
S2 Mo C1 84.64(6) yes
S2 Mo C2 126.42(6) yes
S2 Mo C11 142.38(6) yes
S2 Mo C12 135.53(7) yes
S2 Mo C13 99.66(7) yes
S2 Mo C13A 85.78(5) yes
S2 Mo C17A 107.26(5) yes
C1 Mo C2 75.60(9) yes
C1 Mo C11 124.85(9) yes
C1 Mo C12 93.38(10) yes
C1 Mo C13 92.85(9) yes
C1 Mo C13A 124.21(9) yes
C1 Mo C17A 150.57(8) yes
C2 Mo C11 86.76(8) yes
C2 Mo C12 95.48(9) yes
C2 Mo C13 130.11(9) yes
C2 Mo C13A 145.77(8) yes
C2 Mo C17A 114.27(8) yes
C11 Mo C12 36.20(11) yes
C11 Mo C13 60.30(10) yes
C11 Mo C13A 59.08(8) yes
C11 Mo C17A 35.62(8) yes
C12 Mo C13 35.93(10) yes
C12 Mo C13A 58.96(8) yes
C12 Mo C17A 59.05(9) yes
C13 Mo C13A 35.67(8) yes
C13 Mo C17A 59.11(8) yes
C13A Mo C17A 34.63(7) yes
Mo S1 C3 87.95(8) yes
Mo S1 C5 108.73(8) yes
C3 S1 C5 98.32(10) yes
Mo S2 C3 86.89(7) yes
Mo S2 C4 109.74(7) yes
C3 S2 C4 96.74(10) yes
C4 S3 C5 101.53(11) yes
H1 O31 H2 108.00 no
Mo C1 O1 175.65(18) yes
Mo C2 O2 178.61(19) yes
S1 C3 S2 104.51(12) yes
S2 C4 S3 115.91(11) yes
S1 C5 S3 116.49(13) yes
Mo C11 C17A 76.69(12) yes
C12 C11 C17A 108.0(2) no
Mo C11 C12 71.70(15) yes
Mo C12 C13 72.19(16) yes
C11 C12 C13 108.6(2) no
Mo C12 C11 72.10(15) yes
Mo C13 C12 71.88(15) yes
C12 C13 C13A 108.4(2) no
Mo C13 C13A 77.09(14) yes
Mo C13A C13 67.23(13) yes
Mo C13A C17A 72.28(12) yes
C13 C13A C14 133.6(2) no
C13 C13A C17A 107.03(19) no
C14 C13A C17A 119.4(2) no
Mo C13A C14 125.64(16) yes
C13A C14 C15 118.7(3) no
C14 C15 C16 121.7(2) no
C15 C16 C17 121.6(3) no
C16 C17 C17A 118.4(2) no
Mo C17A C13A 73.09(12) yes
Mo C17A C17 123.09(15) yes
Mo C17A C11 67.69(11) yes
C11 C17A C17 132.2(2) no
C13A C17A C17 120.10(19) no
C11 C17A C13A 107.7(2) no
S1 C3 H32 107.2(13) no
S2 C3 H31 113.8(13) no
S2 C3 H32 108.2(14) no
H31 C3 H32 109.9(18) no
S1 C3 H31 112.9(12) no
S2 C4 H41 106.2(13) no
S2 C4 H42 105.7(13) no
S3 C4 H42 111.7(14) no
H41 C4 H42 111.0(18) no
S3 C4 H41 106.2(13) no
S1 C5 H52 104.4(12) no
S3 C5 H51 112.0(13) no
S1 C5 H51 106.6(13) no
H51 C5 H52 110.0(19) no
S3 C5 H52 107.0(13) no
Mo C11 H111 122.7(13) no
C17A C11 H111 124.6(14) no
C12 C11 H111 127.1(15) no
Mo C12 H121 121.5(17) no
C11 C12 H121 125.6(17) no
C13 C12 H121 125.8(16) no
Mo C13 H131 121.5(14) no
C12 C13 H131 128.8(14) no
C13A C13 H131 122.6(14) no
C15 C14 H141 123.7(15) no
C13A C14 H141 117.6(15) no
C14 C15 H151 119.7(15) no
C16 C15 H151 118.6(15) no
C17 C16 H161 121.3(16) no
C15 C16 H161 117.0(16) no
C16 C17 H171 123.2(14) no
C17A C17 H171 118.4(14) no
F1 B F3 108.2(2) yes
F1 B F4 108.9(2) yes
F1 B F2 110.2(2) yes
F2 B F4 109.7(2) yes
F3 B F4 109.4(2) yes
F2 B F3 110.4(2) yes

loop_
_geom_bond_atom_site_label_1
_geom_bond_atom_site_label_2
_geom_bond_distance
_geom_bond_publ_flag
Mo S1 2.5450(6) yes
Mo S2 2.5779(5) yes
Mo C1 1.964(2) yes
Mo C2 1.966(2) yes
Mo C11 2.282(2) yes
Mo C12 2.277(3) yes
Mo C13 2.281(2) yes
Mo C13A 2.411(2) yes
Mo C17A 2.401(2) yes
S1 C3 1.807(2) yes
S1 C5 1.832(2) yes
S2 C3 1.809(2) yes
S2 C4 1.834(2) yes
S3 C4 1.783(2) yes
S3 C5 1.793(2) yes
F1 B 1.390(3) yes
F2 B 1.371(3) yes
F3 B 1.389(3) yes
F4 B 1.374(3) yes
O1 C1 1.152(3) yes
O2 C2 1.149(3) yes
O31 H2 0.8400 no
O31 H1 0.8400 no
C11 C12 1.416(4) no
C11 C17A 1.437(3) no
C12 C13 1.406(4) no
C13 C13A 1.443(3) no
C13A C14 1.417(3) no
C13A C17A 1.432(3) no
C14 C15 1.361(4) no
C15 C16 1.410(4) no
C16 C17 1.362(3) no
C17 C17A 1.417(3) no
C3 H31 0.96(2) no
C3 H32 0.93(2) no
C4 H42 0.94(2) no
C4 H41 0.93(2) no
C5 H52 0.97(2) no
C5 H51 0.95(2) no
C11 H111 0.91(2) no
C12 H121 0.91(3) no
C13 H131 0.88(2) no
C14 H141 0.91(2) no
C15 H151 0.93(3) no
C16 H161 0.93(2) no
C17 H171 0.92(2) no
